data_7033722
loop_
_publ_author_name
'Parthiban, C.'
'Manivannan, R.'
'Elango, Kuppanagounder P.'

_publ_section_title
;
 Highly selective colorimetric sensing of Hg(ii) ions in aqueous medium
 and in the solid state via formation of a novel M-C bond.
;
_journal_issue 7
_journal_name_full 'Dalton transactions (Cambridge, England : 2003)'
_journal_page_first 3259
_journal_page_last 3264
_journal_paper_doi 10.1039/c4dt03289f
_journal_volume 44
_journal_year 2015
_chemical_formula_moiety 'C16 H13 Cl2 Hg N3 O3 S'
_chemical_formula_sum 'C16 H13 Cl2 Hg N3 O3 S'
_chemical_formula_weight 598.84
_chemical_name_systematic
; 
 ? 
;
_space_group_IT_number 14
_symmetry_cell_setting monoclinic
_symmetry_space_group_name_Hall '-P 2ybc'
_symmetry_space_group_name_H-M 'P 1 21/c 1'
_atom_sites_solution_hydrogens geom
_atom_sites_solution_primary direct
_atom_sites_solution_secondary difmap
_audit_creation_method SHELXL-97
_audit_update_record
;
2014-08-03 deposited with the CCDC.
2014-11-21 downloaded from the CCDC.
;
_cell_angle_alpha 90.00
_cell_angle_beta 94.4640(10)
_cell_angle_gamma 90.00
_cell_formula_units_Z 4
_cell_length_a 12.9121(5)
_cell_length_b 7.7803(3)
_cell_length_c 18.6223(8)
_cell_measurement_reflns_used 8992
_cell_measurement_temperature 293(2)
_cell_measurement_theta_max 26.30
_cell_measurement_theta_min 2.60
_cell_volume 1865.12(13)
_computing_cell_refinement 'APEX2/SAINT (Bruker, 2004)'
_computing_data_collection 'APEX2 (Bruker, 2004)'
_computing_data_reduction 'SAINT/XPREP (Bruker, 2004)'
_computing_molecular_graphics 'ORTEP3 (Farrugia, 1997) and Mercury (Bruno et al., 2002)'
_computing_publication_material 'SHELXL-97 (Sheldrick, 2008)'
_computing_structure_refinement 'SHELXL-97 (Sheldrick, 2008)'
_computing_structure_solution 'SIR92 (Altornare et al., 1993)'
_diffrn_ambient_temperature 293(2)
_diffrn_measured_fraction_theta_full 1.000
_diffrn_measured_fraction_theta_max 1.000
_diffrn_measurement_device_type 'Bruker axs kappa apex2 CCD Diffractometer'
_diffrn_measurement_method '\w and \f scan'
_diffrn_radiation_monochromator graphite
_diffrn_radiation_source 'fine-focus sealed tube'
_diffrn_radiation_type MoK\a
_diffrn_radiation_wavelength 0.71073
_diffrn_reflns_av_R_equivalents 0.0471
_diffrn_reflns_av_sigmaI/netI 0.0302
_diffrn_reflns_limit_h_max 15
_diffrn_reflns_limit_h_min -15
_diffrn_reflns_limit_k_max 9
_diffrn_reflns_limit_k_min -9
_diffrn_reflns_limit_l_max 22
_diffrn_reflns_limit_l_min -22
_diffrn_reflns_number 26561
_diffrn_reflns_theta_full 26.00
_diffrn_reflns_theta_max 26.00
_diffrn_reflns_theta_min 2.19
_exptl_absorpt_coefficient_mu 8.672
_exptl_absorpt_correction_T_max 0.2294
_exptl_absorpt_correction_T_min 0.1503
_exptl_absorpt_correction_type multi-scan
_exptl_absorpt_process_details 'SADABS (N|Bruker, 2004)'
_exptl_crystal_colour brown
_exptl_crystal_density_diffrn 2.133
_exptl_crystal_density_method 'not measured'
_exptl_crystal_description block
_exptl_crystal_F_000 1136
_exptl_crystal_size_max 0.35
_exptl_crystal_size_mid 0.30
_exptl_crystal_size_min 0.25
_refine_diff_density_max 0.765
_refine_diff_density_min -0.942
_refine_diff_density_rms 0.138
_refine_ls_extinction_method none
_refine_ls_goodness_of_fit_ref 1.187
_refine_ls_hydrogen_treatment mixed
_refine_ls_matrix_type full
_refine_ls_number_parameters 239
_refine_ls_number_reflns 3661
_refine_ls_number_restraints 1
_refine_ls_restrained_S_all 1.187
_refine_ls_R_factor_all 0.0500
_refine_ls_R_factor_gt 0.0336
_refine_ls_shift/su_max 0.001
_refine_ls_shift/su_mean 0.000
_refine_ls_structure_factor_coef Fsqd
_refine_ls_weighting_details 'calc w=1/[\s^2^(Fo^2^)+(0.0351P)^2^+9.6930P] where P=(Fo^2^+2Fc^2^)/3'
_refine_ls_weighting_scheme calc
_refine_ls_wR_factor_gt 0.0899
_refine_ls_wR_factor_ref 0.0970
_reflns_number_gt 2934
_reflns_number_total 3661
_reflns_threshold_expression >2sigma(I)
_cod_data_source_file c4dt03289f2.cif
_cod_data_source_block shelxl
_cod_depositor_comments
;
The following automatic conversions were performed:

'_symmetry_cell_setting' value 'Monoclinic' changed to 'monoclinic'
according to
/usr/data/users/saulius/crontab/automatic-downloads/rss-feeds/RSC/lib/dictionaries/cif_core.dic
dictionary named 'cif_core.dic' version 2.4.2 from 2011-04-26.

Automatic conversion script
Id: cif_fix_values 2935 2014-11-11 08:27:57Z andrius 

 Adding full bibliography for 7033722.cif.
;
_cod_original_sg_symbol_H-M P21/c
_cod_database_code 7033722

loop_
_symmetry_equiv_pos_as_xyz
'x, y, z'
'-x, y+1/2, -z+1/2'
'-x, -y, -z'
'x, -y-1/2, z-1/2'

loop_
_atom_site_label
_atom_site_type_symbol
_atom_site_fract_x
_atom_site_fract_y
_atom_site_fract_z
_atom_site_U_iso_or_equiv
_atom_site_adp_type
_atom_site_occupancy
_atom_site_symmetry_multiplicity
_atom_site_calc_flag
_atom_site_refinement_flags
C1 C 0.5523(6) -0.0841(11) 0.0998(4) 0.0383(19) Uani 1 1 d .
H1 H 0.5750 -0.1946 0.0903 0.046 Uiso 1 1 calc R
C2 C 0.5949(6) 0.0527(13) 0.0677(5) 0.048(2) Uani 1 1 d .
H2 H 0.6463 0.0354 0.0362 0.058 Uiso 1 1 calc R
C3 C 0.5625(7) 0.2148(13) 0.0814(5) 0.051(2) Uani 1 1 d .
H3 H 0.5914 0.3070 0.0583 0.062 Uiso 1 1 calc R
C4 C 0.4876(6) 0.2459(10) 0.1290(5) 0.0420(19) Uani 1 1 d .
H4 H 0.4681 0.3577 0.1393 0.050 Uiso 1 1 calc R
C5 C 0.4416(5) 0.1052(9) 0.1615(4) 0.0304(16) Uani 1 1 d .
C6 C 0.4742(5) -0.0597(9) 0.1473(4) 0.0312(16) Uani 1 1 d .
C7 C 0.4252(5) -0.2083(9) 0.1776(4) 0.0314(16) Uani 1 1 d .
C8 C 0.3401(5) -0.1773(9) 0.2272(4) 0.0266(15) Uani 1 1 d .
C9 C 0.3187(5) -0.0152(9) 0.2463(4) 0.0282(15) Uani 1 1 d .
C10 C 0.3644(5) 0.1357(10) 0.2133(4) 0.0338(17) Uani 1 1 d .
C11 C 0.1967(5) -0.3481(9) 0.2680(4) 0.0267(15) Uani 1 1 d .
C12 C 0.0395(5) -0.4304(9) 0.3189(4) 0.0308(16) Uani 1 1 d .
C13 C 0.0293(6) -0.3213(10) 0.2653(4) 0.0349(17) Uani 1 1 d .
H13 H -0.0354 -0.2782 0.2489 0.042 Uiso 1 1 calc R
C14 C 0.2396(9) -0.871(2) 0.5113(7) 0.094(4) Uani 1 1 d .
H14A H 0.2873 -0.9193 0.5480 0.141 Uiso 1 1 calc R
H14B H 0.2620 -0.7575 0.4996 0.141 Uiso 1 1 calc R
H14C H 0.2375 -0.9420 0.4691 0.141 Uiso 1 1 calc R
C15 C 0.1300(10) -0.9210(13) 0.6090(6) 0.069(3) Uani 1 1 d .
H15A H 0.1966 -0.9605 0.6290 0.103 Uiso 1 1 calc R
H15B H 0.0809 -1.0136 0.6086 0.103 Uiso 1 1 calc R
H15C H 0.1068 -0.8282 0.6377 0.103 Uiso 1 1 calc R
C16 C 0.0597(8) -0.8014(12) 0.4962(6) 0.058(3) Uani 1 1 d .
H16 H -0.0037 -0.7910 0.5164 0.070 Uiso 1 1 calc R
N1 N 0.2981(5) -0.3254(8) 0.2499(3) 0.0314(14) Uani 1 1 d D
N2 N 0.1179(4) -0.2734(8) 0.2345(3) 0.0331(14) Uani 1 1 d .
N3 N 0.1387(6) -0.8625(10) 0.5369(4) 0.0500(18) Uani 1 1 d .
O1 O 0.3378(5) 0.2807(7) 0.2291(4) 0.0522(16) Uani 1 1 d .
O2 O 0.4508(4) -0.3545(7) 0.1666(4) 0.0519(16) Uani 1 1 d .
O3 O 0.0635(6) -0.7580(11) 0.4344(4) 0.077(2) Uani 1 1 d .
Cl1 Cl 0.23661(16) 0.0300(3) 0.31205(12) 0.0470(5) Uani 1 1 d .
Cl2 Cl -0.20541(19) -0.6283(4) 0.44353(13) 0.0626(6) Uani 1 1 d .
S1 S 0.16727(15) -0.4789(3) 0.33670(11) 0.0377(4) Uani 1 1 d .
Hg1 Hg -0.07478(2) -0.54563(4) 0.373687(17) 0.03915(12) Uani 1 1 d .
H1A H 0.328(5) -0.413(6) 0.236(4) 0.03(2) Uiso 1 1 d D

loop_
_atom_site_aniso_label
_atom_site_aniso_U_11
_atom_site_aniso_U_22
_atom_site_aniso_U_33
_atom_site_aniso_U_23
_atom_site_aniso_U_13
_atom_site_aniso_U_12
C1 0.027(4) 0.045(5) 0.044(4) -0.001(4) 0.010(3) -0.001(3)
C2 0.036(4) 0.063(6) 0.048(5) 0.007(5) 0.014(4) -0.007(4)
C3 0.055(6) 0.049(6) 0.050(5) 0.017(4) 0.001(4) -0.023(5)
C4 0.043(5) 0.029(4) 0.053(5) 0.009(4) -0.003(4) -0.008(4)
C5 0.026(4) 0.026(4) 0.039(4) 0.001(3) -0.001(3) -0.005(3)
C6 0.027(4) 0.029(4) 0.037(4) 0.003(3) -0.001(3) -0.003(3)
C7 0.024(4) 0.027(4) 0.043(4) 0.000(3) 0.008(3) -0.001(3)
C8 0.020(3) 0.025(4) 0.035(4) 0.002(3) 0.004(3) -0.003(3)
C9 0.022(3) 0.028(4) 0.035(4) -0.003(3) 0.003(3) -0.001(3)
C10 0.030(4) 0.025(4) 0.046(4) -0.004(3) -0.004(3) -0.005(3)
C11 0.024(3) 0.022(3) 0.035(4) -0.001(3) 0.005(3) -0.001(3)
C12 0.028(4) 0.031(4) 0.033(4) 0.001(3) 0.008(3) -0.004(3)
C13 0.026(4) 0.036(4) 0.043(4) 0.005(3) 0.006(3) 0.000(3)
C14 0.063(7) 0.126(12) 0.093(9) 0.019(9) 0.010(7) 0.020(8)
C15 0.098(8) 0.049(6) 0.059(6) 0.003(5) 0.003(6) 0.011(6)
C16 0.062(6) 0.042(5) 0.068(7) 0.010(5) -0.006(5) -0.011(5)
N1 0.028(3) 0.022(3) 0.045(4) 0.004(3) 0.013(3) 0.000(3)
N2 0.031(3) 0.037(4) 0.032(3) 0.007(3) 0.007(3) -0.001(3)
N3 0.066(5) 0.040(4) 0.043(4) 0.004(3) -0.007(4) -0.001(4)
O1 0.055(4) 0.022(3) 0.081(5) -0.005(3) 0.017(3) 0.005(3)
O2 0.053(4) 0.023(3) 0.085(5) -0.001(3) 0.039(3) 0.004(3)
O3 0.074(5) 0.087(6) 0.067(5) 0.035(4) -0.011(4) -0.002(4)
Cl1 0.0490(12) 0.0419(11) 0.0527(12) -0.0159(10) 0.0213(10) -0.0013(10)
Cl2 0.0589(14) 0.0736(16) 0.0596(14) -0.0007(13) 0.0334(12) -0.0048(13)
S1 0.0302(10) 0.0391(11) 0.0442(11) 0.0159(9) 0.0058(8) -0.0016(8)
Hg1 0.03813(19) 0.03961(19) 0.04131(18) 0.00148(15) 0.01333(13) -0.00219(15)

loop_
_atom_type_symbol
_atom_type_description
_atom_type_scat_dispersion_real
_atom_type_scat_dispersion_imag
_atom_type_scat_source
C C 0.0033 0.0016 'International Tables Vol C Tables 4.2.6.8 and 6.1.1.4'
H H 0.0000 0.0000 'International Tables Vol C Tables 4.2.6.8 and 6.1.1.4'
N N 0.0061 0.0033 'International Tables Vol C Tables 4.2.6.8 and 6.1.1.4'
O O 0.0106 0.0060 'International Tables Vol C Tables 4.2.6.8 and 6.1.1.4'
Cl Cl 0.1484 0.1585 'International Tables Vol C Tables 4.2.6.8 and 6.1.1.4'
S S 0.1246 0.1234 'International Tables Vol C Tables 4.2.6.8 and 6.1.1.4'
Hg Hg -2.3894 9.2266 'International Tables Vol C Tables 4.2.6.8 and 6.1.1.4'

loop_
_geom_angle_atom_site_label_1
_geom_angle_atom_site_label_2
_geom_angle_atom_site_label_3
_geom_angle
C2 C1 C6 120.4(8)
C2 C1 H1 119.8
C6 C1 H1 119.8
C1 C2 C3 120.2(8)
C1 C2 H2 119.9
C3 C2 H2 119.9
C2 C3 C4 121.6(8)
C2 C3 H3 119.2
C4 C3 H3 119.2
C3 C4 C5 118.7(8)
C3 C4 H4 120.6
C5 C4 H4 120.6
C6 C5 C4 119.7(7)
C6 C5 C10 120.7(6)
C4 C5 C10 119.5(7)
C5 C6 C1 119.3(7)
C5 C6 C7 121.0(7)
C1 C6 C7 119.5(7)
O2 C7 C6 123.4(7)
O2 C7 C8 118.5(6)
C6 C7 C8 118.1(6)
C9 C8 N1 128.2(6)
C9 C8 C7 119.1(6)
N1 C8 C7 112.6(6)
C8 C9 C10 122.7(6)
C8 C9 Cl1 122.2(6)
C10 C9 Cl1 115.1(5)
O1 C10 C5 121.9(7)
O1 C10 C9 120.5(7)
C5 C10 C9 117.6(6)
N2 C11 N1 123.3(6)
N2 C11 S1 114.8(5)
N1 C11 S1 121.9(5)
C13 C12 S1 109.4(5)
C13 C12 Hg1 128.7(6)
S1 C12 Hg1 121.9(4)
C12 C13 N2 117.2(7)
C12 C13 H13 121.4
N2 C13 H13 121.4
N3 C14 H14A 109.5
N3 C14 H14B 109.5
H14A C14 H14B 109.5
N3 C14 H14C 109.5
H14A C14 H14C 109.5
H14B C14 H14C 109.5
N3 C15 H15A 109.5
N3 C15 H15B 109.5
H15A C15 H15B 109.5
N3 C15 H15C 109.5
H15A C15 H15C 109.5
H15B C15 H15C 109.5
O3 C16 N3 124.5(10)
O3 C16 H16 117.8
N3 C16 H16 117.8
C8 N1 C11 126.3(6)
C8 N1 H1A 113(5)
C11 N1 H1A 116(5)
C11 N2 C13 109.2(6)
C16 N3 C14 120.9(9)
C16 N3 C15 122.9(9)
C14 N3 C15 116.1(9)
C16 O3 Hg1 120.7(7)
C12 S1 C11 89.5(3)
C12 Hg1 Cl2 170.1(2)
C12 Hg1 O3 89.9(3)
Cl2 Hg1 O3 94.86(18)

loop_
_geom_bond_atom_site_label_1
_geom_bond_atom_site_label_2
_geom_bond_distance
C1 C2 1.358(12)
C1 C6 1.405(10)
C1 H1 0.9300
C2 C3 1.359(13)
C2 H2 0.9300
C3 C4 1.383(12)
C3 H3 0.9300
C4 C5 1.405(10)
C4 H4 0.9300
C5 C6 1.383(10)
C5 C10 1.460(10)
C6 C7 1.453(10)
C7 O2 1.207(9)
C7 C8 1.508(9)
C8 C9 1.345(10)
C8 N1 1.355(9)
C9 C10 1.470(10)
C9 Cl1 1.716(7)
C10 O1 1.222(9)
C11 N2 1.289(9)
C11 N1 1.389(9)
C11 S1 1.701(7)
C12 C13 1.309(10)
C12 S1 1.699(7)
C12 Hg1 2.063(7)
C13 N2 1.370(9)
C13 H13 0.9300
C14 N3 1.423(13)
C14 H14A 0.9600
C14 H14B 0.9600
C14 H14C 0.9600
C15 N3 1.429(12)
C15 H15A 0.9600
C15 H15B 0.9600
C15 H15C 0.9600
C16 O3 1.203(12)
C16 N3 1.313(12)
C16 H16 0.9300
N1 H1A 0.84(2)
O3 Hg1 2.623(7)
Cl2 Hg1 2.300(2)

loop_
_geom_hbond_atom_site_label_D
_geom_hbond_atom_site_label_H
_geom_hbond_atom_site_label_A
_geom_hbond_distance_DH
_geom_hbond_distance_HA
_geom_hbond_distance_DA
_geom_hbond_angle_DHA
_geom_hbond_site_symmetry_A
C14 H14C Cl1 0.96 2.93 3.787(14) 149.1 1_545
C15 H15B O3 0.96 2.65 3.580(14) 162.4 3_536
N1 H1A O1 0.84(2) 2.39(4) 3.136(8) 149(7) 1_545
N1 H1A O2 0.84(2) 2.17(7) 2.612(8) 113(6) .

loop_
_geom_torsion_atom_site_label_1
_geom_torsion_atom_site_label_2
_geom_torsion_atom_site_label_3
_geom_torsion_atom_site_label_4
_geom_torsion
C6 C1 C2 C3 0.3(13)
C1 C2 C3 C4 1.2(14)
C2 C3 C4 C5 -2.4(13)
C3 C4 C5 C6 2.1(11)
C3 C4 C5 C10 178.4(7)
C4 C5 C6 C1 -0.6(11)
C10 C5 C6 C1 -176.9(7)
C4 C5 C6 C7 -177.3(7)
C10 C5 C6 C7 6.4(11)
C2 C1 C6 C5 -0.6(12)
C2 C1 C6 C7 176.2(7)
C5 C6 C7 O2 179.8(8)
C1 C6 C7 O2 3.1(12)
C5 C6 C7 C8 -2.1(10)
C1 C6 C7 C8 -178.7(7)
O2 C7 C8 C9 172.6(7)
C6 C7 C8 C9 -5.6(10)
O2 C7 C8 N1 -3.9(10)
C6 C7 C8 N1 177.9(6)
N1 C8 C9 C10 -175.3(7)
C7 C8 C9 C10 8.8(10)
N1 C8 C9 Cl1 5.4(11)
C7 C8 C9 Cl1 -170.5(5)
C6 C5 C10 O1 176.7(7)
C4 C5 C10 O1 0.4(11)
C6 C5 C10 C9 -3.4(10)
C4 C5 C10 C9 -179.7(7)
C8 C9 C10 O1 175.4(7)
Cl1 C9 C10 O1 -5.2(9)
C8 C9 C10 C5 -4.5(10)
Cl1 C9 C10 C5 174.8(5)
S1 C12 C13 N2 1.5(9)
Hg1 C12 C13 N2 -175.1(5)
C9 C8 N1 C11 33.5(12)
C7 C8 N1 C11 -150.3(7)
N2 C11 N1 C8 36.8(11)
S1 C11 N1 C8 -143.4(6)
N1 C11 N2 C13 -179.7(7)
S1 C11 N2 C13 0.5(8)
C12 C13 N2 C11 -1.3(10)
O3 C16 N3 C14 4.4(16)
O3 C16 N3 C15 -176.7(10)
N3 C16 O3 Hg1 -158.7(7)
C13 C12 S1 C11 -0.9(6)
Hg1 C12 S1 C11 175.9(5)
N2 C11 S1 C12 0.2(6)
N1 C11 S1 C12 -179.6(6)
C13 C12 Hg1 Cl2 -73.4(15)
S1 C12 Hg1 Cl2 110.4(12)
C13 C12 Hg1 O3 167.9(7)
S1 C12 Hg1 O3 -8.3(5)
C16 O3 Hg1 C12 142.3(8)
C16 O3 Hg1 Cl2 -29.0(8)
